data_7718010
loop_
_publ_author_name
'Haynes, Matthew D.'
'O'Reilly, Andrea'
'Poole, Alice J. M.'
'Roper, Aisling F.'
'Thum, Stefan'
'Morris, Louis J.'
'Coles, Martyn P.'
'Fulton, J. Robin'
'Harder, Sjoerd'
'Turner, Zo&#xeb; R'
'O'Hare, Dermot'

_publ_section_title
;
 Heavier alkaline earth and heterobimetallic s-block "ate" complexes of a
 di(amido)siloxane ligand: solid-state structure and dynamic
 solution-phase behaviour.
;
_journal_issue 11
_journal_name_full 'Dalton transactions (Cambridge, England : 2003)'
_journal_page_first 4542
_journal_page_last 4555
_journal_paper_doi 10.1039/d5dt00044k
_journal_volume 54
_journal_year 2025
_chemical_formula_moiety 'C56 H92 Ca2 N4 O2 Si4, C6 H14'
_chemical_formula_sum 'C62 H106 Ca2 N4 O2 Si4'
_chemical_formula_weight 1132.02
_space_group_crystal_system monoclinic
_space_group_IT_number 15
_space_group_name_Hall '-C 2yc'
_space_group_name_H-M_alt 'C 1 2/c 1'
_atom_sites_solution_hydrogens geom
_atom_sites_solution_primary dual
_audit_creation_date 2024-01-22
_audit_creation_method
;
Olex2 1.5
(compiled 2023.08.24 svn.re1ec1418 for OlexSys, GUI svn.r6817)
;
_audit_update_record
;
2024-12-18 deposited with the CCDC.	2025-02-06 downloaded from the CCDC.
;
_cell_angle_alpha 90
_cell_angle_beta 92.787(8)
_cell_angle_gamma 90
_cell_formula_units_Z 4
_cell_length_a 31.405(3)
_cell_length_b 10.7081(9)
_cell_length_c 19.7961(13)
_cell_measurement_reflns_used 4917
_cell_measurement_temperature 150.00(10)
_cell_measurement_theta_max 75.2000
_cell_measurement_theta_min 4.4310
_cell_volume 6649.3(10)
_computing_cell_refinement 'CrysAlisPro 1.171.43.95a (Rigaku OD, 2023)'
_computing_data_collection 'CrysAlisPro 1.171.43.95a (Rigaku OD, 2023)'
_computing_data_reduction 'CrysAlisPro 1.171.43.95a (Rigaku OD, 2023)'
_computing_molecular_graphics 'Olex2 1.5 (Dolomanov et al., 2009)'
_computing_publication_material 'Olex2 1.5 (Dolomanov et al., 2009)'
_computing_structure_refinement 'SHELXL 2014/7 (Sheldrick, 2015)'
_computing_structure_solution 'SHELXT 2014/5 (Sheldrick, 2014)'
_diffrn_ambient_environment N~2~
_diffrn_ambient_temperature 150.00(10)
_diffrn_detector 'CCD plate'
_diffrn_detector_area_resol_mean 10.5035
_diffrn_detector_type Atlas
_diffrn_measured_fraction_theta_full 1.000
_diffrn_measured_fraction_theta_max 0.980
_diffrn_measurement_details
;
List of Runs (angles in degrees, time in seconds):

  # Type    Start    End  Width  t~exp~   \w     \q     \k     \f   Frames
#--------------------------------------------------------------------------
  1  \w     -5.00  29.00   1.00   10.00    --  -41.15  19.00 -90.00   34
  2  \w    -21.00   5.00   1.00   10.00    --  -41.15  37.00 -60.00   26
  3  \w    -57.00 -19.00   1.00   10.00    --  -41.15 -37.00  30.00   38
  4  \w     -5.00  36.00   1.00   10.00    --  -41.15  19.00 -30.00   41
  5  \w   -114.00 -84.00   1.00   10.00    --  -41.15 -37.00  30.00   30
  6  \w     11.00  36.00   1.00   10.00    --  -41.15  19.00 120.00   25
  7  \w    -39.00  20.00   1.00   10.00    --  -41.15  57.00  30.00   59
  8  \w    108.00 177.00   1.00   40.00    --  111.00  77.00 -30.00   69
  9  \w     40.00  66.00   1.00   40.00    --  111.00 -45.00 -60.00   26
 10  \w     42.00  81.00   1.00   40.00    --  111.00 -61.00 120.00   39
 11  \w     99.00 169.00   1.00   40.00    --  111.00 125.00-120.00   70
 12  \w     31.00  93.00   1.00   40.00    --  111.00 -94.00  30.00   62
 13  \w     42.00  69.00   1.00   40.00    --  111.00 -45.00-150.00   27
 14  \w     98.00 124.00   1.00   40.00    --  111.00 125.00 150.00   26
 15  \w     40.00  71.00   1.00   40.00    --  111.00 -45.00   0.00   31
 16  \w     58.00  92.00   1.00   40.00    --  111.00 -61.00 150.00   34
 17  \w     54.00  86.00   1.00   40.00    --  111.00 -61.00-120.00   32
 18  \w    112.00 155.00   1.00   40.00    --  111.00  77.00-120.00   43
 19  \w    106.00 178.00   1.00   40.00    --  111.00  77.00  60.00   72
 20  \w     42.00  72.00   1.00   40.00    --  111.00 -45.00 -90.00   30
 21  \w     41.00  79.00   1.00   40.00    --  111.00-125.00 -90.00   38
 22  \w     44.00  78.00   1.00   40.00    --  111.00-125.00   0.00   34
 23  \w    126.00 167.00   1.00   40.00    --  111.00  45.00 120.00   41
 24  \w     88.00 113.00   1.00   40.00    --  111.00  45.00 120.00   25
 25  \w      0.00  31.00   1.00   10.00    --  -41.15  19.00-120.00   31
 26  \w    -40.00  23.00   1.00   10.00    --  -41.15  57.00-180.00   63
 27  \w     -5.00  21.00   1.00   10.00    --  -41.15  19.00   0.00   26
 28  \w     42.00  89.00   1.00   10.00    --   41.15-125.00 -30.00   47
 29  \w     53.00  79.00   1.00   10.00    --   41.15-125.00 -60.00   26
 30  \w     33.00  87.00   1.00   10.00    --   41.15-125.00 150.00   54
 31  \w    106.00 175.00   1.00   40.00    --  111.00  77.00   0.00   69
 32  \w     77.00 104.00   1.00   40.00    --  111.00 -94.00 -30.00   27
 33  \w    105.00 153.00   1.00   40.00    --  111.00  77.00-150.00   48
 34  \w     98.00 125.00   1.00   40.00    --  111.00 125.00-180.00   27
 35  \w     77.00 110.00   1.00   40.00    --  111.00-125.00 150.00   33
 36  \w     45.00  77.00   1.00   40.00    --  111.00-125.00  90.00   32
 37  \w     58.00  91.00   1.00   40.00    --  111.00 -61.00 -60.00   33
 38  \w     68.00 107.00   1.00   40.00    --  111.00 -94.00 -90.00   39
 39  \w    138.00 174.00   1.00   40.00    --  111.00  45.00 150.00   36
 40  \w     49.00  96.00   1.00   40.00    --  111.00-125.00-180.00   47
 41  \w     38.00  84.00   1.00   40.00    --  111.00 -77.00-180.00   46
 42  \w     40.00  70.00   1.00   40.00    --  111.00 -45.00  30.00   30
 43  \w     77.00 112.00   1.00   40.00    --  111.00-125.00   0.00   35
 44  \w     41.00  66.00   1.00   40.00    --  111.00 -61.00 -30.00   25
 45  \w     67.00 106.00   1.00   40.00    --  111.00 -94.00-180.00   39
 46  \w    148.00 176.00   1.00   40.00    --  111.00 125.00-180.00   28
 47  \w    100.00 173.00   1.00   40.00    --  111.00  45.00 -60.00   73
 48  \w     82.00 107.00   1.00   40.00    --  111.00 -94.00 120.00   25
 49  \w     81.00 107.00   1.00   40.00    --  111.00 -94.00  30.00   26
 50  \w     41.00  67.00   1.00   40.00    --  111.00-125.00-150.00   26
 51  \w     75.00 112.00   1.00   40.00    --  111.00-125.00 -90.00   37
 52  \w     73.00 107.00   1.00   40.00    --  111.00 -94.00-120.00   34
 53  \w     32.00  64.00   1.00   40.00    --  111.00 -94.00 120.00   32
 54  \w    151.00 178.00   1.00   40.00    --  111.00  45.00 120.00   27
 55  \w      2.00  27.00   1.00   10.00    --   38.00  90.00 133.48   25
 56  \w    -17.00  31.00   1.00   10.00    --  -41.15  37.00  90.00   48
;
_diffrn_measurement_device 'four-circle diffractometer'
_diffrn_measurement_device_type 'SuperNova, Dual, Cu at home/near, Atlas'
_diffrn_measurement_method '\w scans'
_diffrn_orient_matrix_type 'CrysAlisPro convention (1999,Acta A55,543-557)'
_diffrn_orient_matrix_UB_11 -0.0464713000
_diffrn_orient_matrix_UB_12 -0.0275497000
_diffrn_orient_matrix_UB_13 0.0167726000
_diffrn_orient_matrix_UB_21 0.0037883000
_diffrn_orient_matrix_UB_22 0.0939717000
_diffrn_orient_matrix_UB_23 0.0590418000
_diffrn_orient_matrix_UB_31 -0.0153945000
_diffrn_orient_matrix_UB_32 0.1055534000
_diffrn_orient_matrix_UB_33 -0.0479390000
_diffrn_radiation_monochromator mirror
_diffrn_radiation_probe x-ray
_diffrn_radiation_type 'Cu K\a'
_diffrn_radiation_wavelength 1.54184
_diffrn_reflns_av_R_equivalents 0.1048
_diffrn_reflns_av_unetI/netI 0.0661
_diffrn_reflns_Laue_measured_fraction_full 1.000
_diffrn_reflns_Laue_measured_fraction_max 0.980
_diffrn_reflns_limit_h_max 39
_diffrn_reflns_limit_h_min -39
_diffrn_reflns_limit_k_max 13
_diffrn_reflns_limit_k_min -12
_diffrn_reflns_limit_l_max 24
_diffrn_reflns_limit_l_min -24
_diffrn_reflns_number 40355
_diffrn_reflns_point_group_measured_fraction_full 1.000
_diffrn_reflns_point_group_measured_fraction_max 0.980
_diffrn_reflns_theta_full 67.684
_diffrn_reflns_theta_max 77.495
_diffrn_reflns_theta_min 4.363
_diffrn_source 'micro-focus sealed X-ray tube'
_diffrn_source_type 'SuperNova (Cu) X-ray Source'
_exptl_absorpt_coefficient_mu 2.492
_exptl_absorpt_correction_T_max 1.00000
_exptl_absorpt_correction_T_min 0.69547
_exptl_absorpt_correction_type multi-scan
_exptl_absorpt_process_details
;
CrysAlisPro 1.171.43.95a (Rigaku Oxford Diffraction, 2023)
Empirical absorption correction using spherical harmonics,
implemented in SCALE3 ABSPACK scaling algorithm.
;
_exptl_crystal_colour 'clear colourless'
_exptl_crystal_colour_lustre clear
_exptl_crystal_colour_primary colourless
_exptl_crystal_density_diffrn 1.131
_exptl_crystal_description Shard
_exptl_crystal_F_000 2472
_exptl_crystal_size_max 0.154
_exptl_crystal_size_mid 0.061
_exptl_crystal_size_min 0.042
_refine_diff_density_max 0.353
_refine_diff_density_min -0.396
_refine_diff_density_rms 0.062
_refine_ls_extinction_method none
_refine_ls_goodness_of_fit_ref 1.016
_refine_ls_hydrogen_treatment constr
_refine_ls_matrix_type full
_refine_ls_number_parameters 347
_refine_ls_number_reflns 6929
_refine_ls_number_restraints 0
_refine_ls_restrained_S_all 1.016
_refine_ls_R_factor_all 0.1026
_refine_ls_R_factor_gt 0.0584
_refine_ls_shift/su_max 0.001
_refine_ls_shift/su_mean 0.000
_refine_ls_structure_factor_coef Fsqd
_refine_ls_weighting_details 'w=1/[\s^2^(Fo^2^)+(0.0912P)^2^+3.8214P] where P=(Fo^2^+2Fc^2^)/3'
_refine_ls_weighting_scheme calc
_refine_ls_wR_factor_gt 0.1487
_refine_ls_wR_factor_ref 0.1835
_reflns_Friedel_coverage 0.000
_reflns_number_gt 4365
_reflns_number_total 6929
_reflns_threshold_expression 'I > 2\s(I)'
_cod_data_source_file d5dt00044k2.cif
_cod_data_source_block 002mdh24
_cod_depositor_comments 'Adding full bibliography for 7718002--7718016.cif.'
_cod_database_code 7718010
_shelx_shelxl_version_number 2014/7
_chemical_oxdiff_formula 'C52 H92 Ca2 N4 O2 Si4'
_shelx_space_group_comment
;
The symmetry employed for this shelxl refinement is uniquely defined
by the following loop, which should always be used as a source of
symmetry information in preference to the above space-group names.
They are only intended as comments.
;
_shelx_estimated_absorpt_t_max 0.903
_shelx_estimated_absorpt_t_min 0.700
_olex2_refinement_description
;
1. Fixed Uiso
 At 1.2 times of:
  All C(H) groups, All C(H,H) groups
 At 1.5 times of:
  All C(H,H,H) groups
2.a Ternary CH refined with riding coordinates:
 C11(H11), C14(H14), C23(H23), C26(H26)
2.b Secondary CH2 refined with riding coordinates:
 C30(H30A,H30B), C31(H31A,H31B)
2.c Aromatic/amide H refined with riding coordinates:
 C7(H7), C8(H8), C9(H9), C19(H19), C20(H20), C21(H21)
2.d Idealised Me refined as rotating group:
 C1(H1A,H1B,H1C), C2(H2A,H2B,H2C), C3(H3A,H3B,H3C), C4(H4A,H4B,H4C), C12(H12A,
 H12B,H12C), C13(H13A,H13B,H13C), C15(H15A,H15B,H15C), C16(H16A,H16B,H16C),
 C24(H24A,H24B,H24C), C25(H25A,H25B,H25C), C27(H27A,H27B,H27C), C28(H28A,H28B,
 H28C), C29(H29A,H29B,H29C)
;
_olex2_submission_special_instructions 'No special instructions were received'
_oxdiff_exptl_absorpt_empirical_details
;
Empirical correction (ABSPACK) includes:
- Absorption correction using spherical harmonics
- Frame scaling
;
_oxdiff_exptl_absorpt_empirical_full_max 1.641
_oxdiff_exptl_absorpt_empirical_full_min 0.697

loop_
_space_group_symop_operation_xyz
'x, y, z'
'-x, y, -z+1/2'
'x+1/2, y+1/2, z'
'-x+1/2, y+1/2, -z+1/2'
'-x, -y, -z'
'x, -y, z-1/2'
'-x+1/2, -y+1/2, -z'
'x+1/2, -y+1/2, z-1/2'

loop_
_atom_site_label
_atom_site_type_symbol
_atom_site_fract_x
_atom_site_fract_y
_atom_site_fract_z
_atom_site_U_iso_or_equiv
_atom_site_adp_type
_atom_site_occupancy
_atom_site_site_symmetry_order
_atom_site_calc_flag
_atom_site_refinement_flags_posn
_atom_site_refinement_flags_adp
_atom_site_refinement_flags_occupancy
_atom_site_disorder_assembly
_atom_site_disorder_group
Ca1 Ca 0.44256(2) 0.76723(6) 0.72114(3) 0.04144(18) Uani 1 1 d . . . . .
Si1 Si 0.41361(3) 0.56141(9) 0.62201(5) 0.0479(2) Uani 1 1 d . . . . .
Si2 Si 0.51086(3) 0.65317(8) 0.62299(4) 0.0398(2) Uani 1 1 d . . . . .
O1 O 0.46249(8) 0.6129(2) 0.64486(11) 0.0442(5) Uani 1 1 d . . . . .
N1 N 0.38536(10) 0.6492(3) 0.67448(14) 0.0464(6) Uani 1 1 d . . . . .
N2 N 0.52074(10) 0.7829(2) 0.67078(13) 0.0420(6) Uani 1 1 d . . . . .
C1 C 0.40392(16) 0.5893(5) 0.5291(2) 0.0737(13) Uani 1 1 d . . . . .
H1A H 0.4066 0.6787 0.5196 0.111 Uiso 1 1 calc R U . . .
H1B H 0.3752 0.5611 0.5150 0.111 Uiso 1 1 calc R U . . .
H1C H 0.4249 0.5428 0.5041 0.111 Uiso 1 1 calc R U . . .
C2 C 0.41728(17) 0.3884(4) 0.6331(3) 0.0737(13) Uani 1 1 d . . . . .
H2A H 0.4396 0.3553 0.6052 0.111 Uiso 1 1 calc R U . . .
H2B H 0.3899 0.3501 0.6192 0.111 Uiso 1 1 calc R U . . .
H2C H 0.4243 0.3689 0.6807 0.111 Uiso 1 1 calc R U . . .
C3 C 0.51070(14) 0.6852(3) 0.53052(17) 0.0535(9) Uani 1 1 d . . . . .
H3A H 0.4973 0.6152 0.5057 0.080 Uiso 1 1 calc R U . . .
H3B H 0.5401 0.6954 0.5169 0.080 Uiso 1 1 calc R U . . .
H3C H 0.4946 0.7619 0.5203 0.080 Uiso 1 1 calc R U . . .
C4 C 0.54465(14) 0.5154(3) 0.6466(2) 0.0563(9) Uani 1 1 d . . . . .
H4A H 0.5467 0.5068 0.6960 0.084 Uiso 1 1 calc R U . . .
H4B H 0.5732 0.5270 0.6298 0.084 Uiso 1 1 calc R U . . .
H4C H 0.5318 0.4398 0.6265 0.084 Uiso 1 1 calc R U . . .
C5 C 0.34028(13) 0.6466(4) 0.67464(19) 0.0529(9) Uani 1 1 d . . . . .
C6 C 0.31883(14) 0.5547(4) 0.7129(2) 0.0598(10) Uani 1 1 d . . . . .
C7 C 0.27445(16) 0.5567(5) 0.7129(3) 0.0744(13) Uani 1 1 d . . . . .
H7 H 0.2603 0.4954 0.7384 0.089 Uiso 1 1 calc R U . . .
C8 C 0.25030(16) 0.6442(6) 0.6774(3) 0.0895(17) Uani 1 1 d . . . . .
H8 H 0.2201 0.6426 0.6778 0.107 Uiso 1 1 calc R U . . .
C9 C 0.27081(17) 0.7344(6) 0.6409(3) 0.0837(15) Uani 1 1 d . . . . .
H9 H 0.2543 0.7952 0.6165 0.100 Uiso 1 1 calc R U . . .
C10 C 0.31494(15) 0.7385(5) 0.6393(2) 0.0665(11) Uani 1 1 d . . . . .
C11 C 0.34255(15) 0.4557(4) 0.7538(2) 0.0647(11) Uani 1 1 d . . . . .
H11 H 0.3737 0.4678 0.7476 0.078 Uiso 1 1 calc R U . . .
C12 C 0.33524(18) 0.4662(6) 0.8296(2) 0.0810(15) Uani 1 1 d . . . . .
H12A H 0.3439 0.5494 0.8458 0.122 Uiso 1 1 calc R U . . .
H12B H 0.3522 0.4026 0.8543 0.122 Uiso 1 1 calc R U . . .
H12C H 0.3049 0.4535 0.8373 0.122 Uiso 1 1 calc R U . . .
C13 C 0.33057(19) 0.3224(5) 0.7288(3) 0.0806(14) Uani 1 1 d . . . . .
H13A H 0.3493 0.2613 0.7521 0.121 Uiso 1 1 calc R U . . .
H13B H 0.3340 0.3169 0.6800 0.121 Uiso 1 1 calc R U . . .
H13C H 0.3009 0.3047 0.7386 0.121 Uiso 1 1 calc R U . . .
C14 C 0.33429(16) 0.8427(5) 0.5980(3) 0.0712(12) Uani 1 1 d . . . . .
H14 H 0.3660 0.8359 0.6041 0.085 Uiso 1 1 calc R U . . .
C15 C 0.3225(2) 0.8293(6) 0.5220(3) 0.0932(17) Uani 1 1 d . . . . .
H15A H 0.3295 0.7448 0.5071 0.140 Uiso 1 1 calc R U . . .
H15B H 0.3387 0.8903 0.4966 0.140 Uiso 1 1 calc R U . . .
H15C H 0.2919 0.8443 0.5138 0.140 Uiso 1 1 calc R U . . .
C16 C 0.32158(18) 0.9718(5) 0.6227(3) 0.0853(15) Uani 1 1 d . . . . .
H16A H 0.2908 0.9832 0.6148 0.128 Uiso 1 1 calc R U . . .
H16B H 0.3367 1.0359 0.5980 0.128 Uiso 1 1 calc R U . . .
H16C H 0.3291 0.9792 0.6712 0.128 Uiso 1 1 calc R U . . .
C17 C 0.53682(12) 0.8982(3) 0.64679(14) 0.0428(7) Uani 1 1 d . . . . .
C18 C 0.58081(13) 0.9217(3) 0.64318(17) 0.0476(8) Uani 1 1 d . . . . .
C19 C 0.59493(15) 1.0433(4) 0.63077(19) 0.0564(9) Uani 1 1 d . . . . .
H19 H 0.6247 1.0591 0.6297 0.068 Uiso 1 1 calc R U . . .
C20 C 0.56658(15) 1.1411(3) 0.6200(2) 0.0567(9) Uani 1 1 d . . . . .
H20 H 0.5767 1.2238 0.6141 0.068 Uiso 1 1 calc R U . . .
C21 C 0.52348(14) 1.1169(3) 0.61797(17) 0.0525(9) Uani 1 1 d . . . . .
H21 H 0.5040 1.1832 0.6087 0.063 Uiso 1 1 calc R U . . .
C22 C 0.50778(13) 0.9967(3) 0.62927(15) 0.0441(8) Uani 1 1 d . . . . .
C23 C 0.61435(13) 0.8187(4) 0.64770(18) 0.0519(9) Uani 1 1 d . . . . .
H23 H 0.6007 0.7421 0.6657 0.062 Uiso 1 1 calc R U . . .
C24 C 0.62895(19) 0.7883(5) 0.5758(2) 0.0767(14) Uani 1 1 d . . . . .
H24A H 0.6442 0.8601 0.5582 0.115 Uiso 1 1 calc R U . . .
H24B H 0.6040 0.7699 0.5459 0.115 Uiso 1 1 calc R U . . .
H24C H 0.6479 0.7155 0.5780 0.115 Uiso 1 1 calc R U . . .
C25 C 0.65295(16) 0.8496(5) 0.6941(2) 0.0702(12) Uani 1 1 d . . . . .
H25A H 0.6726 0.7783 0.6959 0.105 Uiso 1 1 calc R U . . .
H25B H 0.6436 0.8673 0.7397 0.105 Uiso 1 1 calc R U . . .
H25C H 0.6675 0.9229 0.6767 0.105 Uiso 1 1 calc R U . . .
C26 C 0.46023(12) 0.9762(3) 0.62268(15) 0.0447(8) Uani 1 1 d . . . . .
H26 H 0.4555 0.8839 0.6211 0.054 Uiso 1 1 calc R U . . .
C27 C 0.43774(14) 1.0258(3) 0.68478(18) 0.0529(9) Uani 1 1 d . . . . .
H27A H 0.4530 0.9967 0.7262 0.079 Uiso 1 1 calc R U . . .
H27B H 0.4083 0.9949 0.6837 0.079 Uiso 1 1 calc R U . . .
H27C H 0.4376 1.1173 0.6840 0.079 Uiso 1 1 calc R U . . .
C28 C 0.43899(14) 1.0310(4) 0.55775(18) 0.0534(9) Uani 1 1 d . . . . .
H28A H 0.4379 1.1222 0.5614 0.080 Uiso 1 1 calc R U . . .
H28B H 0.4099 0.9981 0.5514 0.080 Uiso 1 1 calc R U . . .
H28C H 0.4555 1.0076 0.5190 0.080 Uiso 1 1 calc R U . . .
C29 C 0.2890(3) 0.4632(10) 0.5241(6) 0.166(4) Uani 1 1 d . . . . .
H29A H 0.2843 0.4709 0.4750 0.248 Uiso 1 1 calc R U . . .
H29B H 0.3159 0.4191 0.5343 0.248 Uiso 1 1 calc R U . . .
H29C H 0.2905 0.5466 0.5445 0.248 Uiso 1 1 calc R U . . .
C30 C 0.2529(3) 0.3910(9) 0.5527(6) 0.154(4) Uani 1 1 d . . . . .
H30A H 0.2532 0.4041 0.6022 0.185 Uiso 1 1 calc R U . . .
H30B H 0.2255 0.4235 0.5330 0.185 Uiso 1 1 calc R U . . .
C31 C 0.2556(3) 0.2584(9) 0.5388(4) 0.137(3) Uani 1 1 d . . . . .
H31A H 0.2352 0.2116 0.5658 0.164 Uiso 1 1 calc R U . . .
H31B H 0.2847 0.2273 0.5505 0.164 Uiso 1 1 calc R U . . .

loop_
_atom_site_aniso_label
_atom_site_aniso_U_11
_atom_site_aniso_U_22
_atom_site_aniso_U_33
_atom_site_aniso_U_23
_atom_site_aniso_U_13
_atom_site_aniso_U_12
Ca1 0.0548(4) 0.0384(3) 0.0319(3) 0.0011(2) 0.0096(2) 0.0006(3)
Si1 0.0526(6) 0.0495(5) 0.0428(5) -0.0089(4) 0.0123(4) -0.0014(4)
Si2 0.0525(5) 0.0354(4) 0.0325(4) 0.0039(3) 0.0131(3) 0.0027(4)
O1 0.0526(14) 0.0432(12) 0.0377(11) -0.0009(9) 0.0114(10) 0.0014(10)
N1 0.0515(17) 0.0483(15) 0.0402(14) -0.0052(12) 0.0113(12) -0.0001(13)
N2 0.0608(18) 0.0365(13) 0.0296(12) 0.0054(10) 0.0112(11) 0.0005(12)
C1 0.066(3) 0.109(4) 0.046(2) -0.017(2) 0.0036(19) 0.010(3)
C2 0.085(3) 0.050(2) 0.089(3) -0.021(2) 0.034(3) -0.007(2)
C3 0.080(3) 0.0474(19) 0.0342(16) 0.0009(13) 0.0200(16) -0.0039(18)
C4 0.060(2) 0.0423(19) 0.067(2) 0.0040(16) 0.0079(19) 0.0040(17)
C5 0.055(2) 0.058(2) 0.0471(18) -0.0109(16) 0.0147(16) 0.0001(17)
C6 0.063(2) 0.068(2) 0.050(2) -0.0104(18) 0.0163(17) -0.006(2)
C7 0.062(3) 0.088(3) 0.075(3) -0.013(3) 0.026(2) -0.012(3)
C8 0.048(3) 0.113(4) 0.109(4) -0.011(4) 0.019(3) 0.008(3)
C9 0.060(3) 0.103(4) 0.089(4) 0.000(3) 0.013(2) 0.015(3)
C10 0.061(2) 0.075(3) 0.065(2) -0.005(2) 0.011(2) 0.011(2)
C11 0.066(3) 0.070(3) 0.059(2) -0.0019(19) 0.0192(19) -0.017(2)
C12 0.084(3) 0.099(4) 0.061(3) -0.003(3) 0.019(2) -0.024(3)
C13 0.088(4) 0.066(3) 0.090(4) -0.004(2) 0.023(3) -0.016(3)
C14 0.063(3) 0.075(3) 0.076(3) 0.007(2) 0.009(2) 0.014(2)
C15 0.090(4) 0.112(4) 0.078(3) 0.020(3) 0.007(3) 0.019(3)
C16 0.078(3) 0.076(3) 0.102(4) 0.011(3) 0.002(3) 0.023(3)
C17 0.065(2) 0.0383(16) 0.0257(13) 0.0003(11) 0.0095(13) -0.0022(15)
C18 0.064(2) 0.0451(18) 0.0342(15) 0.0039(13) 0.0099(14) -0.0035(16)
C19 0.068(3) 0.054(2) 0.0483(19) 0.0031(16) 0.0087(17) -0.0124(19)
C20 0.077(3) 0.0394(18) 0.054(2) 0.0040(15) 0.0094(18) -0.0086(18)
C21 0.080(3) 0.0405(18) 0.0376(16) 0.0061(13) 0.0068(16) 0.0004(17)
C22 0.067(2) 0.0366(16) 0.0288(14) 0.0031(11) 0.0066(13) -0.0004(15)
C23 0.060(2) 0.051(2) 0.0454(18) 0.0062(15) 0.0140(16) -0.0041(17)
C24 0.095(4) 0.087(3) 0.050(2) 0.008(2) 0.023(2) 0.021(3)
C25 0.070(3) 0.069(3) 0.071(3) 0.017(2) 0.001(2) -0.005(2)
C26 0.067(2) 0.0350(15) 0.0327(15) 0.0049(12) 0.0125(14) 0.0038(15)
C27 0.075(3) 0.0438(18) 0.0404(17) 0.0012(14) 0.0104(17) 0.0067(17)
C28 0.070(3) 0.050(2) 0.0407(17) 0.0077(15) 0.0036(16) 0.0008(18)
C29 0.104(6) 0.201(11) 0.195(11) -0.059(9) 0.039(6) -0.039(7)
C30 0.143(8) 0.149(8) 0.172(10) -0.020(7) 0.028(7) 0.003(7)
C31 0.144(7) 0.145(7) 0.117(6) -0.019(5) -0.032(5) 0.018(6)

loop_
_atom_type_symbol
_atom_type_description
_atom_type_scat_dispersion_real
_atom_type_scat_dispersion_imag
_atom_type_scat_source
C C 0.0181 0.0091 'International Tables Vol C Tables 4.2.6.8 and 6.1.1.4'
H H 0.0000 0.0000 'International Tables Vol C Tables 4.2.6.8 and 6.1.1.4'
Ca Ca 0.3641 1.2855 'International Tables Vol C Tables 4.2.6.8 and 6.1.1.4'
N N 0.0311 0.0180 'International Tables Vol C Tables 4.2.6.8 and 6.1.1.4'
O O 0.0492 0.0322 'International Tables Vol C Tables 4.2.6.8 and 6.1.1.4'
Si Si 0.2541 0.3302 'International Tables Vol C Tables 4.2.6.8 and 6.1.1.4'

loop_
_geom_angle_atom_site_label_1
_geom_angle_atom_site_label_2
_geom_angle_atom_site_label_3
_geom_angle
_geom_angle_site_symmetry_1
_geom_angle_site_symmetry_3
_geom_angle_publ_flag
O1 Ca1 N1 65.82(10) . . ?
O1 Ca1 N2 119.65(9) . 2_656 ?
O1 Ca1 N2 61.94(9) . . ?
N1 Ca1 N2 125.45(9) . . ?
N1 Ca1 N2 135.83(10) . 2_656 ?
N2 Ca1 N2 85.32(9) 2_656 . ?
O1 Si1 N1 98.80(14) . . ?
O1 Si1 C1 108.42(19) . . ?
O1 Si1 C2 104.2(2) . . ?
N1 Si1 C1 116.79(19) . . ?
N1 Si1 C2 120.80(19) . . ?
C2 Si1 C1 106.3(2) . . ?
O1 Si2 Ca1 101.87(9) . 2_656 ?
O1 Si2 N2 102.22(14) . . ?
O1 Si2 C3 110.25(17) . . ?
O1 Si2 C4 104.28(16) . . ?
N2 Si2 Ca1 35.18(9) . 2_656 ?
N2 Si2 C3 112.84(15) . . ?
N2 Si2 C4 114.87(17) . . ?
C3 Si2 Ca1 140.26(13) . 2_656 ?
C3 Si2 C4 111.53(19) . . ?
C4 Si2 Ca1 81.33(14) . 2_656 ?
Si1 O1 Ca1 97.85(11) . . ?
Si2 O1 Ca1 105.20(12) . . ?
Si2 O1 Si1 148.89(15) . . ?
Si1 N1 Ca1 97.30(14) . . ?
C5 N1 Ca1 139.0(2) . . ?
C5 N1 Si1 123.2(2) . . ?
Ca1 N2 Ca1 94.18(9) 2_656 . ?
Si2 N2 Ca1 90.59(12) . . ?
Si2 N2 Ca1 120.58(14) . 2_656 ?
C17 N2 Ca1 101.3(2) . 2_656 ?
C17 N2 Ca1 121.3(2) . . ?
C17 N2 Si2 125.5(2) . . ?
Si1 C1 H1A 109.5 . . ?
Si1 C1 H1B 109.5 . . ?
Si1 C1 H1C 109.5 . . ?
H1A C1 H1B 109.5 . . ?
H1A C1 H1C 109.5 . . ?
H1B C1 H1C 109.5 . . ?
Si1 C2 H2A 109.5 . . ?
Si1 C2 H2B 109.5 . . ?
Si1 C2 H2C 109.5 . . ?
H2A C2 H2B 109.5 . . ?
H2A C2 H2C 109.5 . . ?
H2B C2 H2C 109.5 . . ?
Si2 C3 H3A 109.5 . . ?
Si2 C3 H3B 109.5 . . ?
Si2 C3 H3C 109.5 . . ?
H3A C3 H3B 109.5 . . ?
H3A C3 H3C 109.5 . . ?
H3B C3 H3C 109.5 . . ?
Si2 C4 H4A 109.5 . . ?
Si2 C4 H4B 109.5 . . ?
Si2 C4 H4C 109.5 . . ?
H4A C4 H4B 109.5 . . ?
H4A C4 H4C 109.5 . . ?
H4B C4 H4C 109.5 . . ?
N1 C5 C6 120.7(4) . . ?
N1 C5 C10 121.3(4) . . ?
C10 C5 C6 117.9(4) . . ?
C5 C6 C11 122.3(4) . . ?
C7 C6 C5 119.1(5) . . ?
C7 C6 C11 118.6(4) . . ?
C6 C7 H7 118.8 . . ?
C8 C7 C6 122.4(5) . . ?
C8 C7 H7 118.8 . . ?
C7 C8 H8 120.6 . . ?
C7 C8 C9 118.9(5) . . ?
C9 C8 H8 120.6 . . ?
C8 C9 H9 119.2 . . ?
C8 C9 C10 121.7(5) . . ?
C10 C9 H9 119.2 . . ?
C5 C10 C14 122.6(4) . . ?
C9 C10 C5 120.0(5) . . ?
C9 C10 C14 117.3(5) . . ?
C6 C11 H11 107.7 . . ?
C6 C11 C12 112.3(4) . . ?
C6 C11 C13 111.7(4) . . ?
C12 C11 H11 107.7 . . ?
C12 C11 C13 109.5(4) . . ?
C13 C11 H11 107.7 . . ?
C11 C12 H12A 109.5 . . ?
C11 C12 H12B 109.5 . . ?
C11 C12 H12C 109.5 . . ?
H12A C12 H12B 109.5 . . ?
H12A C12 H12C 109.5 . . ?
H12B C12 H12C 109.5 . . ?
C11 C13 H13A 109.5 . . ?
C11 C13 H13B 109.5 . . ?
C11 C13 H13C 109.5 . . ?
H13A C13 H13B 109.5 . . ?
H13A C13 H13C 109.5 . . ?
H13B C13 H13C 109.5 . . ?
C10 C14 H14 107.6 . . ?
C10 C14 C15 111.9(5) . . ?
C15 C14 H14 107.6 . . ?
C16 C14 C10 111.9(4) . . ?
C16 C14 H14 107.6 . . ?
C16 C14 C15 110.1(5) . . ?
C14 C15 H15A 109.5 . . ?
C14 C15 H15B 109.5 . . ?
C14 C15 H15C 109.5 . . ?
H15A C15 H15B 109.5 . . ?
H15A C15 H15C 109.5 . . ?
H15B C15 H15C 109.5 . . ?
C14 C16 H16A 109.5 . . ?
C14 C16 H16B 109.5 . . ?
C14 C16 H16C 109.5 . . ?
H16A C16 H16B 109.5 . . ?
H16A C16 H16C 109.5 . . ?
H16B C16 H16C 109.5 . . ?
N2 C17 Ca1 51.03(15) . 2_656 ?
N2 C17 C22 119.3(3) . . ?
C18 C17 Ca1 87.5(2) . 2_656 ?
C18 C17 N2 122.4(3) . . ?
C18 C17 C22 118.2(3) . . ?
C22 C17 Ca1 131.6(2) . 2_656 ?
C17 C18 C23 123.0(3) . . ?
C19 C18 C17 119.6(4) . . ?
C19 C18 C23 117.3(4) . . ?
C18 C19 H19 119.2 . . ?
C20 C19 C18 121.5(4) . . ?
C20 C19 H19 119.2 . . ?
C19 C20 H20 120.4 . . ?
C21 C20 C19 119.1(4) . . ?
C21 C20 H20 120.4 . . ?
C20 C21 H21 119.3 . . ?
C20 C21 C22 121.4(4) . . ?
C22 C21 H21 119.3 . . ?
C17 C22 C26 122.2(3) . . ?
C21 C22 C17 119.5(4) . . ?
C21 C22 C26 118.3(3) . . ?
C18 C23 H23 107.8 . . ?
C18 C23 C24 109.4(3) . . ?
C24 C23 H23 107.8 . . ?
C25 C23 C18 114.0(3) . . ?
C25 C23 H23 107.8 . . ?
C25 C23 C24 109.7(4) . . ?
C23 C24 H24A 109.5 . . ?
C23 C24 H24B 109.5 . . ?
C23 C24 H24C 109.5 . . ?
H24A C24 H24B 109.5 . . ?
H24A C24 H24C 109.5 . . ?
H24B C24 H24C 109.5 . . ?
C23 C25 H25A 109.5 . . ?
C23 C25 H25B 109.5 . . ?
C23 C25 H25C 109.5 . . ?
H25A C25 H25B 109.5 . . ?
H25A C25 H25C 109.5 . . ?
H25B C25 H25C 109.5 . . ?
C22 C26 H26 107.0 . . ?
C22 C26 C27 111.8(3) . . ?
C22 C26 C28 113.9(3) . . ?
C27 C26 H26 107.0 . . ?
C28 C26 H26 107.0 . . ?
C28 C26 C27 109.8(3) . . ?
C26 C27 H27A 109.5 . . ?
C26 C27 H27B 109.5 . . ?
C26 C27 H27C 109.5 . . ?
H27A C27 H27B 109.5 . . ?
H27A C27 H27C 109.5 . . ?
H27B C27 H27C 109.5 . . ?
C26 C28 H28A 109.5 . . ?
C26 C28 H28B 109.5 . . ?
C26 C28 H28C 109.5 . . ?
H28A C28 H28B 109.5 . . ?
H28A C28 H28C 109.5 . . ?
H28B C28 H28C 109.5 . . ?
H29A C29 H29B 109.5 . . ?
H29A C29 H29C 109.5 . . ?
H29B C29 H29C 109.5 . . ?
C30 C29 H29A 109.5 . . ?
C30 C29 H29B 109.5 . . ?
C30 C29 H29C 109.5 . . ?
C29 C30 H30A 109.2 . . ?
C29 C30 H30B 109.2 . . ?
H30A C30 H30B 107.9 . . ?
C31 C30 C29 112.3(9) . . ?
C31 C30 H30A 109.2 . . ?
C31 C30 H30B 109.2 . . ?
C30 C31 C31 106.6(10) . 7_556 ?
C30 C31 H31A 110.4 . . ?
C30 C31 H31B 110.4 . . ?
C31 C31 H31A 110.4 7_556 . ?
C31 C31 H31B 110.4 7_556 . ?
H31A C31 H31B 108.6 . . ?

loop_
_geom_bond_atom_site_label_1
_geom_bond_atom_site_label_2
_geom_bond_distance
_geom_bond_site_symmetry_2
_geom_bond_publ_flag
Ca1 O1 2.344(2) . ?
Ca1 N1 2.349(3) . ?
Ca1 N2 2.386(3) 2_656 ?
Ca1 N2 2.700(3) . ?
Si1 O1 1.673(3) . ?
Si1 N1 1.685(3) . ?
Si1 C1 1.873(4) . ?
Si1 C2 1.869(5) . ?
Si2 Ca1 3.5656(11) 2_656 ?
Si2 O1 1.657(3) . ?
Si2 N2 1.700(3) . ?
Si2 C3 1.862(3) . ?
Si2 C4 1.864(4) . ?
N1 C5 1.416(5) . ?
N2 Ca1 2.386(3) 2_656 ?
N2 C17 1.425(4) . ?
C1 H1A 0.9800 . ?
C1 H1B 0.9800 . ?
C1 H1C 0.9800 . ?
C2 H2A 0.9800 . ?
C2 H2B 0.9800 . ?
C2 H2C 0.9800 . ?
C3 H3A 0.9800 . ?
C3 H3B 0.9800 . ?
C3 H3C 0.9800 . ?
C4 H4A 0.9800 . ?
C4 H4B 0.9800 . ?
C4 H4C 0.9800 . ?
C5 C6 1.431(6) . ?
C5 C10 1.427(6) . ?
C6 C7 1.394(6) . ?
C6 C11 1.508(7) . ?
C7 H7 0.9500 . ?
C7 C8 1.377(8) . ?
C8 H8 0.9500 . ?
C8 C9 1.383(8) . ?
C9 H9 0.9500 . ?
C9 C10 1.389(7) . ?
C10 C14 1.527(7) . ?
C11 H11 1.0000 . ?
C11 C12 1.534(6) . ?
C11 C13 1.551(6) . ?
C12 H12A 0.9800 . ?
C12 H12B 0.9800 . ?
C12 H12C 0.9800 . ?
C13 H13A 0.9800 . ?
C13 H13B 0.9800 . ?
C13 H13C 0.9800 . ?
C14 H14 1.0000 . ?
C14 C15 1.539(7) . ?
C14 C16 1.526(7) . ?
C15 H15A 0.9800 . ?
C15 H15B 0.9800 . ?
C15 H15C 0.9800 . ?
C16 H16A 0.9800 . ?
C16 H16B 0.9800 . ?
C16 H16C 0.9800 . ?
C17 Ca1 3.010(3) 2_656 ?
C17 C18 1.409(5) . ?
C17 C22 1.426(5) . ?
C18 C19 1.402(5) . ?
C18 C23 1.525(6) . ?
C19 H19 0.9500 . ?
C19 C20 1.384(6) . ?
C20 H20 0.9500 . ?
C20 C21 1.377(6) . ?
C21 H21 0.9500 . ?
C21 C22 1.400(5) . ?
C22 C26 1.509(6) . ?
C23 H23 1.0000 . ?
C23 C24 1.550(5) . ?
C23 C25 1.522(6) . ?
C24 H24A 0.9800 . ?
C24 H24B 0.9800 . ?
C24 H24C 0.9800 . ?
C25 H25A 0.9800 . ?
C25 H25B 0.9800 . ?
C25 H25C 0.9800 . ?
C26 H26 1.0000 . ?
C26 C27 1.542(5) . ?
C26 C28 1.535(5) . ?
C27 H27A 0.9800 . ?
C27 H27B 0.9800 . ?
C27 H27C 0.9800 . ?
C28 H28A 0.9800 . ?
C28 H28B 0.9800 . ?
C28 H28C 0.9800 . ?
C29 H29A 0.9800 . ?
C29 H29B 0.9800 . ?
C29 H29C 0.9800 . ?
C29 C30 1.507(12) . ?
C30 H30A 0.9900 . ?
C30 H30B 0.9900 . ?
C30 C31 1.449(12) . ?
C31 C31 1.571(15) 7_556 ?
C31 H31A 0.9900 . ?
C31 H31B 0.9900 . ?

loop_
_geom_torsion_atom_site_label_1
_geom_torsion_atom_site_label_2
_geom_torsion_atom_site_label_3
_geom_torsion_atom_site_label_4
_geom_torsion
_geom_torsion_site_symmetry_1
_geom_torsion_site_symmetry_2
_geom_torsion_site_symmetry_3
_geom_torsion_site_symmetry_4
_geom_torsion_publ_flag
Ca1 Si2 O1 Ca1 38.24(10) 2_656 . . . ?
Ca1 Si2 O1 Si1 174.6(3) 2_656 . . . ?
Ca1 Si2 N2 Ca1 -95.20(15) 2_656 . . . ?
Ca1 Si2 N2 C17 134.5(4) 2_656 . . . ?
Ca1 N1 C5 C6 -105.1(4) . . . . ?
Ca1 N1 C5 C10 72.1(5) . . . . ?
Ca1 N2 C17 Ca1 102.05(19) . . . 2_656 ?
Ca1 N2 C17 C18 156.7(2) . . . . ?
Ca1 N2 C17 C18 54.7(3) 2_656 . . . ?
Ca1 N2 C17 C22 -19.6(4) . . . . ?
Ca1 N2 C17 C22 -121.7(3) 2_656 . . . ?
Ca1 C17 C18 C19 -129.3(3) 2_656 . . . ?
Ca1 C17 C18 C23 54.8(3) 2_656 . . . ?
Ca1 C17 C22 C21 105.8(3) 2_656 . . . ?
Ca1 C17 C22 C26 -73.9(4) 2_656 . . . ?
Si1 N1 C5 C6 85.1(4) . . . . ?
Si1 N1 C5 C10 -97.7(4) . . . . ?
Si2 N2 C17 Ca1 -141.3(3) . . . 2_656 ?
Si2 N2 C17 C18 -86.6(4) . . . . ?
Si2 N2 C17 C22 97.0(3) . . . . ?
O1 Si1 N1 Ca1 4.16(14) . . . . ?
O1 Si1 N1 C5 177.4(3) . . . . ?
O1 Si2 N2 Ca1 93.32(17) . . . 2_656 ?
O1 Si2 N2 Ca1 -1.88(12) . . . . ?
O1 Si2 N2 C17 -132.1(3) . . . . ?
N1 Si1 O1 Ca1 -4.17(14) . . . . ?
N1 Si1 O1 Si2 -141.9(3) . . . . ?
N1 C5 C6 C7 178.7(4) . . . . ?
N1 C5 C6 C11 -0.9(6) . . . . ?
N1 C5 C10 C9 -179.3(4) . . . . ?
N1 C5 C10 C14 1.5(6) . . . . ?
N2 Si2 O1 Ca1 2.24(14) . . . . ?
N2 Si2 O1 Si1 138.6(3) . . . . ?
N2 C17 C18 C19 -168.7(3) . . . . ?
N2 C17 C18 C23 15.4(5) . . . . ?
N2 C17 C22 C21 168.0(3) . . . . ?
N2 C17 C22 C26 -11.7(4) . . . . ?
C1 Si1 O1 Ca1 117.99(19) . . . . ?
C1 Si1 O1 Si2 -19.8(4) . . . . ?
C1 Si1 N1 Ca1 -111.7(2) . . . . ?
C1 Si1 N1 C5 61.6(4) . . . . ?
C2 Si1 O1 Ca1 -129.16(17) . . . . ?
C2 Si1 O1 Si2 93.1(3) . . . . ?
C2 Si1 N1 Ca1 116.5(2) . . . . ?
C2 Si1 N1 C5 -70.2(4) . . . . ?
C3 Si2 O1 Ca1 -117.97(15) . . . . ?
C3 Si2 O1 Si1 18.4(4) . . . . ?
C3 Si2 N2 Ca1 -148.28(18) . . . 2_656 ?
C3 Si2 N2 Ca1 116.52(16) . . . . ?
C3 Si2 N2 C17 -13.7(4) . . . . ?
C4 Si2 O1 Ca1 122.19(16) . . . . ?
C4 Si2 O1 Si1 -101.4(3) . . . . ?
C4 Si2 N2 Ca1 -114.12(16) . . . . ?
C4 Si2 N2 Ca1 -18.9(2) . . . 2_656 ?
C4 Si2 N2 C17 115.6(3) . . . . ?
C5 C6 C7 C8 0.0(7) . . . . ?
C5 C6 C11 C12 117.6(4) . . . . ?
C5 C6 C11 C13 -118.9(4) . . . . ?
C5 C10 C14 C15 113.9(5) . . . . ?
C5 C10 C14 C16 -122.0(5) . . . . ?
C6 C5 C10 C9 -2.0(6) . . . . ?
C6 C5 C10 C14 178.7(4) . . . . ?
C6 C7 C8 C9 -0.8(9) . . . . ?
C7 C6 C11 C12 -62.1(5) . . . . ?
C7 C6 C11 C13 61.4(5) . . . . ?
C7 C8 C9 C10 0.2(9) . . . . ?
C8 C9 C10 C5 1.2(8) . . . . ?
C8 C9 C10 C14 -179.5(5) . . . . ?
C9 C10 C14 C15 -65.4(6) . . . . ?
C9 C10 C14 C16 58.7(6) . . . . ?
C10 C5 C6 C7 1.4(6) . . . . ?
C10 C5 C6 C11 -178.2(4) . . . . ?
C11 C6 C7 C8 179.6(5) . . . . ?
C17 C18 C19 C20 -1.9(5) . . . . ?
C17 C18 C23 C24 101.8(4) . . . . ?
C17 C18 C23 C25 -134.9(4) . . . . ?
C17 C22 C26 C27 102.9(3) . . . . ?
C17 C22 C26 C28 -131.9(3) . . . . ?
C18 C17 C22 C21 -8.5(4) . . . . ?
C18 C17 C22 C26 171.8(3) . . . . ?
C18 C19 C20 C21 -3.4(6) . . . . ?
C19 C18 C23 C24 -74.2(5) . . . . ?
C19 C18 C23 C25 49.1(5) . . . . ?
C19 C20 C21 C22 2.6(6) . . . . ?
C20 C21 C22 C17 3.4(5) . . . . ?
C20 C21 C22 C26 -176.9(3) . . . . ?
C21 C22 C26 C27 -76.8(4) . . . . ?
C21 C22 C26 C28 48.4(4) . . . . ?
C22 C17 C18 C19 7.7(5) . . . . ?
C22 C17 C18 C23 -168.2(3) . . . . ?
C23 C18 C19 C20 174.3(3) . . . . ?
C29 C30 C31 C31 -71.6(13) . . . 7_556 ?
